data_4337355
loop_
_publ_author_name
'Pal, Amlan K.'
'Nag, Samik'
'Ferreira, Janaina G.'
'Brochery, Victor'
'La Ganga, Giuseppina'
'Santoro, Antonio'
'Serroni, Scolastica'
'Campagna, Sebastiano'
'Hanan, Garry S.'

_publ_section_title
;
 Red-Emitting [Ru(bpy)2(N-N)](2+) Photosensitizers: Emission from a
 Ruthenium(II) to 2,2'-Bipyridine (3)MLCT State in the Presence of Neutral
 Ancillary &quot;Super Donor&quot; Ligands.
;
_journal_issue 3
_journal_name_full 'Inorganic chemistry'
_journal_page_first 1679
_journal_page_last 1689
_journal_paper_doi 10.1021/ic4028332
_journal_volume 53
_journal_year 2014
_chemical_compound_source 'Synthesized by the authors. See text'
_chemical_formula_moiety 'C31 H31 N9 Ru, 2(F6 P)'
_chemical_formula_sum 'C31 H31 F12 N9 P2 Ru'
_chemical_formula_weight 920.66
_chemical_name_systematic
; 
 ? 
;
_space_group_IT_number 14
_symmetry_cell_setting monoclinic
_symmetry_space_group_name_Hall '-P 2ybc'
_symmetry_space_group_name_H-M 'P 1 21/c 1'
_atom_sites_solution_hydrogens geom
_atom_sites_solution_primary direct
_atom_sites_solution_secondary difmap
_audit_creation_method SHELXL-97
_cell_angle_alpha 90.00
_cell_angle_beta 95.787(2)
_cell_angle_gamma 90.00
_cell_formula_units_Z 4
_cell_length_a 20.4021(8)
_cell_length_b 10.5565(4)
_cell_length_c 16.4117(7)
_cell_measurement_reflns_used 9808
_cell_measurement_temperature 150
_cell_measurement_theta_max 72.16
_cell_measurement_theta_min 4.36
_cell_volume 3516.7(2)
_computing_cell_refinement 'SAINT V7.68A(Bruker AXS, 2009)'
_computing_data_collection 'APEX2  (Bruker AXS, 2009)'
_computing_data_reduction 'SAINT V7.68A(Bruker AXS, 2009)'
_computing_molecular_graphics 'SHELXTL v6.12 (Bruker AXS, 2001)'
_computing_publication_material 'UdMX (Maris, 2004)'
_computing_structure_refinement 'SHELXL97 (Sheldrick, 2008)'
_computing_structure_solution 'SHELXS97 (Sheldrick, 2008)'
_diffrn_ambient_temperature 150
_diffrn_detector_area_resol_mean 5.5
_diffrn_measured_fraction_theta_full 0.977
_diffrn_measured_fraction_theta_max 0.977
_diffrn_measurement_device_type 'Bruker Smart 6000'
_diffrn_measurement_method \w
_diffrn_radiation_monochromator 'Helios optics'
_diffrn_radiation_source 'Rotating Anode'
_diffrn_radiation_type CuK\a
_diffrn_radiation_wavelength 1.54178
_diffrn_reflns_av_R_equivalents 0.057
_diffrn_reflns_av_sigmaI/netI 0.0286
_diffrn_reflns_limit_h_max 25
_diffrn_reflns_limit_h_min -25
_diffrn_reflns_limit_k_max 13
_diffrn_reflns_limit_k_min -13
_diffrn_reflns_limit_l_max 16
_diffrn_reflns_limit_l_min -19
_diffrn_reflns_number 45600
_diffrn_reflns_theta_full 72.54
_diffrn_reflns_theta_max 72.54
_diffrn_reflns_theta_min 2.18
_exptl_absorpt_coefficient_mu 5.414
_exptl_absorpt_correction_T_max 0.9473
_exptl_absorpt_correction_T_min 0.5329
_exptl_absorpt_correction_type multi-scan
_exptl_absorpt_process_details 'Sadabs (Sheldrick, 1996)'
_exptl_crystal_colour red
_exptl_crystal_density_diffrn 1.739
_exptl_crystal_density_method 'not measured'
_exptl_crystal_description plate
_exptl_crystal_F_000 1848
_exptl_crystal_size_max 0.23
_exptl_crystal_size_mid 0.21
_exptl_crystal_size_min 0.01
_refine_diff_density_max 0.882
_refine_diff_density_min -0.827
_refine_diff_density_rms 0.080
_refine_ls_extinction_coef 0.00025(4)
_refine_ls_extinction_expression Fc^*^=kFc[1+0.001xFc^2^\l^3^/sin(2\q)]^-1/4^
_refine_ls_extinction_method SHELXL
_refine_ls_goodness_of_fit_ref 1.038
_refine_ls_hydrogen_treatment constr
_refine_ls_matrix_type full
_refine_ls_number_parameters 623
_refine_ls_number_reflns 6818
_refine_ls_number_restraints 672
_refine_ls_restrained_S_all 0.993
_refine_ls_R_factor_all 0.0415
_refine_ls_R_factor_gt 0.0362
_refine_ls_shift/su_max 0.002
_refine_ls_shift/su_mean 0.000
_refine_ls_structure_factor_coef Fsqd
_refine_ls_weighting_details 'calc w=1/[\s^2^(Fo^2^)+(0.0735P)^2^] where P=(Fo^2^+2Fc^2^)/3'
_refine_ls_weighting_scheme calc
_refine_ls_wR_factor_gt 0.0971
_refine_ls_wR_factor_ref 0.0999
_reflns_number_gt 5887
_reflns_number_total 6818
_reflns_threshold_expression I>2\s(I)
_cod_data_source_file ic4028332_si_002.cif
_cod_data_source_block jana24
_cod_depositor_comments
;
The following automatic conversions were performed:

'_symmetry_cell_setting' value 'Monoclinic' changed to 'monoclinic'
according to
/usr/data/users/saulius/automatic-downloads/current/ACS/lib/dictionaries/cif_core.dic
dictionary named 'cif_core.dic' version 2.4.2 from
2011-04-26.

'_geom_bond_publ_flag' value 'Y' changed to 'y'
according to
/usr/data/users/saulius/automatic-downloads/current/ACS/lib/dictionaries/cif_core.dic
dictionary named 'cif_core.dic' version 2.4.2 from 2011-04-26 (74
times).

'_geom_angle_publ_flag' value 'Y' changed to 'y' according
to
/usr/data/users/saulius/automatic-downloads/current/ACS/lib/dictionaries/cif_core.dic
dictionary named 'cif_core.dic' version 2.4.2 from 2011-04-26 (143
times).

'_geom_torsion_publ_flag' value 'Y' changed to 'y' according
to
/usr/data/users/saulius/automatic-downloads/current/ACS/lib/dictionaries/cif_core.dic
dictionary named 'cif_core.dic' version 2.4.2 from 2011-04-26 (151
time).

Automatic conversion script
Id: cif_fix_values 2281 2013-09-26 08:29:07Z andrius 
;
_cod_original_sg_symbol_H-M P21/c
_cod_database_code 4337355

loop_
_symmetry_equiv_pos_as_xyz
'x, y, z'
'-x, y+1/2, -z+1/2'
'-x, -y, -z'
'x, -y-1/2, z-1/2'

loop_
_atom_site_label
_atom_site_type_symbol
_atom_site_fract_x
_atom_site_fract_y
_atom_site_fract_z
_atom_site_U_iso_or_equiv
_atom_site_adp_type
_atom_site_occupancy
_atom_site_symmetry_multiplicity
_atom_site_calc_flag
_atom_site_refinement_flags
_atom_site_disorder_assembly
_atom_site_disorder_group
Ru1 Ru 0.228742(9) 0.231141(16) 0.254333(10) 0.02696(8) Uani 1 1 d . . .
N101 N 0.26872(10) 0.38138(19) 0.19556(12) 0.0302(4) Uani 1 1 d . . .
N102 N 0.19333(11) 0.3826(2) 0.31581(12) 0.0332(4) Uani 1 1 d . . .
N103 N 0.14068(11) 0.22078(18) 0.18239(13) 0.0313(4) Uani 1 1 d . . .
N104 N 0.17961(10) 0.09603(18) 0.31606(12) 0.0305(4) Uani 1 1 d . . .
N105 N 0.27220(10) 0.08542(18) 0.19238(11) 0.0275(4) Uani 1 1 d . . .
N106 N 0.36544(11) -0.0006(2) 0.13583(13) 0.0401(5) Uani 1 1 d . . .
N107 N 0.37919(10) 0.1689(2) 0.22456(12) 0.0348(5) Uani 1 1 d . . .
N108 N 0.43310(12) 0.2384(2) 0.34762(15) 0.0439(6) Uani 1 1 d . . .
N109 N 0.31660(11) 0.23057(18) 0.33147(13) 0.0304(4) Uani 1 1 d . . .
C101 C 0.30189(14) 0.3749(3) 0.12897(15) 0.0383(6) Uani 1 1 d . . .
H101 H 0.3025 0.2969 0.1001 0.046 Uiso 1 1 calc R . .
C102 C 0.33516(15) 0.4775(3) 0.10095(17) 0.0449(7) Uani 1 1 d . . .
H102 H 0.3584 0.4701 0.0539 0.054 Uiso 1 1 calc R . .
C103 C 0.33403(15) 0.5910(3) 0.14243(18) 0.0464(7) Uani 1 1 d . . .
H103 H 0.3583 0.6617 0.1258 0.056 Uiso 1 1 calc R . .
C104 C 0.29729(14) 0.6009(3) 0.20834(17) 0.0425(6) Uani 1 1 d . . .
H104 H 0.2942 0.6795 0.2358 0.051 Uiso 1 1 calc R . .
C105 C 0.26489(12) 0.4948(2) 0.23413(14) 0.0323(5) Uani 1 1 d . . .
C106 C 0.22205(12) 0.4961(2) 0.30114(15) 0.0321(5) Uani 1 1 d . . .
C107 C 0.20842(13) 0.6041(3) 0.34510(16) 0.0393(6) Uani 1 1 d . . .
H107 H 0.2290 0.6824 0.3348 0.047 Uiso 1 1 calc R . .
C108 C 0.16452(14) 0.5962(3) 0.40401(17) 0.0433(6) Uani 1 1 d . . .
H108 H 0.1554 0.6687 0.4352 0.052 Uiso 1 1 calc R . .
C109 C 0.13422(15) 0.4823(3) 0.41697(18) 0.0459(7) Uani 1 1 d . . .
H109 H 0.1034 0.4758 0.4565 0.055 Uiso 1 1 calc R . .
C110 C 0.14930(14) 0.3775(3) 0.37164(16) 0.0399(6) Uani 1 1 d . . .
H110 H 0.1279 0.2994 0.3802 0.048 Uiso 1 1 calc R . .
C111 C 0.12574(14) 0.2837(3) 0.11108(17) 0.0393(6) Uani 1 1 d . . .
H111 H 0.1571 0.3413 0.0932 0.047 Uiso 1 1 calc R . .
C112 C 0.06694(15) 0.2673(3) 0.06365(19) 0.0466(7) Uani 1 1 d . . .
H112 H 0.0580 0.3126 0.0137 0.056 Uiso 1 1 calc R . .
C113 C 0.02077(14) 0.1839(3) 0.08950(19) 0.0482(7) Uani 1 1 d . . .
H113 H -0.0198 0.1699 0.0569 0.058 Uiso 1 1 calc R . .
C114 C 0.03448(13) 0.1213(3) 0.16339(18) 0.0442(6) Uani 1 1 d . . .
H114 H 0.0031 0.0652 0.1827 0.053 Uiso 1 1 calc R . .
C115 C 0.09454(12) 0.1413(2) 0.20884(16) 0.0340(5) Uani 1 1 d . . .
C116 C 0.11566(12) 0.0764(2) 0.28724(15) 0.0339(5) Uani 1 1 d . . .
C117 C 0.07434(14) 0.0024(3) 0.32987(18) 0.0433(6) Uani 1 1 d . . .
H117 H 0.0295 -0.0096 0.3094 0.052 Uiso 1 1 calc R . .
C118 C 0.09972(15) -0.0535(3) 0.40291(18) 0.0469(7) Uani 1 1 d . . .
H118 H 0.0719 -0.1015 0.4343 0.056 Uiso 1 1 calc R . .
C119 C 0.16539(15) -0.0390(3) 0.42949(17) 0.0441(7) Uani 1 1 d . . .
H119 H 0.1837 -0.0793 0.4783 0.053 Uiso 1 1 calc R . .
C120 C 0.20441(14) 0.0350(2) 0.38437(15) 0.0365(6) Uani 1 1 d . . .
H120 H 0.2500 0.0431 0.4021 0.044 Uiso 1 1 calc R . .
C121 C 0.23504(13) -0.0094(2) 0.15529(15) 0.0349(5) Uani 1 1 d . . .
H121 H 0.1898 -0.0149 0.1642 0.042 Uiso 1 1 calc R . .
C122 C 0.26056(15) -0.0974(3) 0.10537(17) 0.0427(6) Uani 1 1 d . . .
H122 H 0.2340 -0.1625 0.0793 0.051 Uiso 1 1 calc R . .
C123 C 0.32633(15) -0.0868(3) 0.09505(16) 0.0423(6) Uani 1 1 d . . .
H123 H 0.3448 -0.1422 0.0578 0.051 Uiso 1 1 calc R . .
C124 C 0.33741(12) 0.0795(2) 0.18448(14) 0.0313(5) Uani 1 1 d . . .
C125 C 0.44458(13) 0.1871(3) 0.19377(17) 0.0440(6) Uani 1 1 d . . .
H12A H 0.4559 0.2783 0.1936 0.053 Uiso 1 1 calc R . .
H12B H 0.4437 0.1548 0.1371 0.053 Uiso 1 1 calc R . .
C126 C 0.49500(15) 0.1157(3) 0.24935(18) 0.0512(7) Uani 1 1 d . . .
H12C H 0.5388 0.1203 0.2285 0.061 Uiso 1 1 calc R . .
H12D H 0.4823 0.0256 0.2531 0.061 Uiso 1 1 calc R . .
C127 C 0.49656(15) 0.1799(4) 0.3332(2) 0.0584(8) Uani 1 1 d . . .
H12E H 0.5085 0.1163 0.3764 0.070 Uiso 1 1 calc R . .
H12F H 0.5312 0.2460 0.3374 0.070 Uiso 1 1 calc R . .
C128 C 0.43667(17) 0.3134(4) 0.4229(2) 0.0626(9) Uani 1 1 d . . .
H12G H 0.4693 0.3822 0.4199 0.075 Uiso 1 1 calc R . .
H12H H 0.4518 0.2588 0.4701 0.075 Uiso 1 1 calc R . .
C129 C 0.37086(17) 0.3697(3) 0.43584(19) 0.0558(8) Uani 1 1 d . . .
H12I H 0.3614 0.4430 0.3989 0.067 Uiso 1 1 calc R . .
H12J H 0.3709 0.3993 0.4931 0.067 Uiso 1 1 calc R . .
C130 C 0.31932(16) 0.2683(3) 0.41771(16) 0.0408(6) Uani 1 1 d . . .
H13A H 0.3302 0.1938 0.4532 0.049 Uiso 1 1 calc R . .
H13B H 0.2758 0.3007 0.4296 0.049 Uiso 1 1 calc R . .
C131 C 0.37448(14) 0.2122(2) 0.30490(16) 0.0357(6) Uani 1 1 d . . .
P1 P 0.08788(4) 0.71267(7) 0.14177(4) 0.04057(17) Uani 1 1 d D . .
F101 F 0.15279(9) 0.6458(2) 0.11477(13) 0.0748(6) Uani 1 1 d D . .
F102 F 0.04334(10) 0.6320(2) 0.07475(11) 0.0711(6) Uani 1 1 d D . .
F103 F 0.02378(11) 0.7772(2) 0.16862(16) 0.0773(7) Uani 1 1 d D . .
F104 F 0.13366(10) 0.79141(18) 0.20788(11) 0.0608(5) Uani 1 1 d D . .
F105 F 0.09542(12) 0.8216(3) 0.07594(14) 0.0932(9) Uani 1 1 d D . .
F106 F 0.08134(9) 0.60279(18) 0.20663(11) 0.0587(5) Uani 1 1 d D . .
P2 P 0.3816(4) 0.8335(6) 0.4016(5) 0.0330(16) Uani 0.42 1 d PDU A 1
F201 F 0.3118(4) 0.8195(11) 0.4400(8) 0.043(3) Uani 0.42 1 d PDU A 1
F202 F 0.3436(7) 0.8607(13) 0.3137(6) 0.082(5) Uani 0.42 1 d PDU A 1
F203 F 0.4503(6) 0.8495(15) 0.3670(9) 0.076(5) Uani 0.42 1 d PDU A 1
F204 F 0.4176(7) 0.8050(14) 0.4906(7) 0.046(2) Uani 0.42 1 d PDU A 1
F205 F 0.3800(9) 0.6852(9) 0.3830(9) 0.065(5) Uani 0.42 1 d PDU A 1
F206 F 0.3815(9) 0.9814(10) 0.4225(11) 0.057(4) Uani 0.42 1 d PDU A 1
P3 P 0.3766(5) 0.8337(9) 0.3933(6) 0.036(2) Uani 0.35 1 d PDU B 2
F301 F 0.3172(6) 0.8218(16) 0.4507(9) 0.068(5) Uani 0.35 1 d PDU B 2
F302 F 0.3233(7) 0.8596(17) 0.3169(8) 0.050(2) Uani 0.35 1 d PDU B 2
F303 F 0.4357(7) 0.849(2) 0.3399(10) 0.069(4) Uani 0.35 1 d PDU B 2
F304 F 0.4252(7) 0.8090(19) 0.4738(8) 0.077(6) Uani 0.35 1 d PDU B 2
F305 F 0.3711(10) 0.6856(9) 0.3760(10) 0.049(3) Uani 0.35 1 d PDU B 2
F306 F 0.3792(7) 0.9825(10) 0.4119(13) 0.043(4) Uani 0.35 1 d PDU B 2
P4 P 0.3979(5) 0.8316(11) 0.4026(7) 0.066(3) Uani 0.23 1 d PDU C 3
F401 F 0.3209(5) 0.8011(14) 0.4010(7) 0.080(4) Uani 0.23 1 d PDU C 3
F402 F 0.3911(8) 0.8433(13) 0.3046(6) 0.078(4) Uani 0.23 1 d PDU C 3
F403 F 0.4739(5) 0.8617(16) 0.4056(8) 0.075(4) Uani 0.23 1 d PDU C 3
F404 F 0.4047(10) 0.824(2) 0.5001(8) 0.068(6) Uani 0.23 1 d PDU C 3
F405 F 0.4125(8) 0.6847(11) 0.3930(11) 0.077(5) Uani 0.23 1 d PDU C 3
F406 F 0.3822(12) 0.9796(11) 0.4078(17) 0.070(9) Uani 0.23 1 d PDU C 3

loop_
_atom_site_aniso_label
_atom_site_aniso_U_11
_atom_site_aniso_U_22
_atom_site_aniso_U_33
_atom_site_aniso_U_23
_atom_site_aniso_U_13
_atom_site_aniso_U_12
Ru1 0.03326(12) 0.02389(12) 0.02403(12) 0.00393(6) 0.00431(7) 0.00037(6)
N101 0.0369(11) 0.0286(10) 0.0247(10) 0.0051(8) 0.0013(8) -0.0015(8)
N102 0.0408(12) 0.0310(11) 0.0279(11) 0.0055(8) 0.0042(8) 0.0047(9)
N103 0.0343(11) 0.0277(11) 0.0318(11) 0.0047(8) 0.0030(8) 0.0041(8)
N104 0.0343(11) 0.0252(10) 0.0330(11) 0.0037(8) 0.0092(8) 0.0016(8)
N105 0.0326(10) 0.0255(10) 0.0243(10) 0.0024(7) 0.0029(7) 0.0007(8)
N106 0.0484(13) 0.0373(12) 0.0365(12) 0.0015(9) 0.0128(10) -0.0002(10)
N107 0.0352(11) 0.0392(12) 0.0304(11) 0.0010(8) 0.0051(8) -0.0051(9)
N108 0.0395(13) 0.0524(14) 0.0383(14) -0.0055(10) -0.0041(10) -0.0040(10)
N109 0.0364(11) 0.0288(11) 0.0256(11) 0.0009(7) 0.0008(8) 0.0002(8)
C101 0.0509(16) 0.0356(14) 0.0296(13) 0.0059(10) 0.0095(11) -0.0019(11)
C102 0.0549(17) 0.0455(16) 0.0359(15) 0.0110(12) 0.0127(12) -0.0035(13)
C103 0.0522(17) 0.0338(14) 0.0543(18) 0.0112(12) 0.0112(13) -0.0092(12)
C104 0.0520(16) 0.0313(13) 0.0441(16) 0.0039(11) 0.0046(12) -0.0060(12)
C105 0.0366(13) 0.0336(13) 0.0259(12) 0.0049(9) -0.0011(9) 0.0003(10)
C106 0.0356(12) 0.0287(12) 0.0307(13) 0.0045(9) -0.0024(9) 0.0026(10)
C107 0.0440(15) 0.0331(14) 0.0393(15) -0.0024(10) -0.0032(11) 0.0023(11)
C108 0.0525(17) 0.0366(14) 0.0401(15) -0.0062(11) 0.0006(12) 0.0131(12)
C109 0.0526(17) 0.0441(16) 0.0429(16) 0.0040(12) 0.0144(13) 0.0121(13)
C110 0.0485(16) 0.0355(14) 0.0382(15) 0.0045(11) 0.0160(11) 0.0048(11)
C111 0.0400(15) 0.0403(15) 0.0368(15) 0.0106(11) -0.0005(11) 0.0009(11)
C112 0.0434(17) 0.0516(17) 0.0438(17) 0.0099(12) -0.0003(13) 0.0077(13)
C113 0.0356(14) 0.0556(18) 0.0513(17) 0.0044(14) -0.0058(12) 0.0030(13)
C114 0.0337(14) 0.0470(16) 0.0520(17) 0.0051(12) 0.0046(11) 0.0001(12)
C115 0.0342(13) 0.0296(12) 0.0391(14) 0.0028(10) 0.0079(10) 0.0033(10)
C116 0.0373(13) 0.0269(12) 0.0388(14) 0.0029(10) 0.0098(10) 0.0039(10)
C117 0.0411(15) 0.0369(14) 0.0543(17) 0.0074(12) 0.0171(12) 0.0024(11)
C118 0.0529(17) 0.0372(15) 0.0545(18) 0.0113(12) 0.0243(14) -0.0019(12)
C119 0.0591(18) 0.0350(14) 0.0401(15) 0.0111(11) 0.0144(12) 0.0054(12)
C120 0.0471(15) 0.0284(13) 0.0345(14) 0.0083(10) 0.0072(11) 0.0036(10)
C121 0.0398(13) 0.0291(12) 0.0355(14) -0.0003(10) 0.0015(10) -0.0030(10)
C122 0.0539(17) 0.0335(14) 0.0398(15) -0.0060(11) 0.0009(12) -0.0031(12)
C123 0.0606(18) 0.0316(13) 0.0365(15) -0.0043(10) 0.0144(12) 0.0017(12)
C124 0.0373(13) 0.0297(12) 0.0276(12) 0.0034(9) 0.0070(9) 0.0003(10)
C125 0.0375(14) 0.0560(17) 0.0397(16) 0.0030(12) 0.0103(11) -0.0103(13)
C126 0.0380(15) 0.062(2) 0.0541(19) 0.0016(15) 0.0089(12) -0.0028(14)
C127 0.0428(17) 0.077(2) 0.054(2) -0.0042(17) -0.0037(13) -0.0017(16)
C128 0.056(2) 0.079(2) 0.0484(19) -0.0212(17) -0.0145(15) -0.0018(18)
C129 0.072(2) 0.0547(19) 0.0377(17) -0.0153(13) -0.0078(14) 0.0049(16)
C130 0.0559(18) 0.0426(15) 0.0226(13) -0.0011(10) -0.0026(11) 0.0094(12)
C131 0.0418(14) 0.0335(13) 0.0308(13) 0.0027(10) -0.0005(10) -0.0026(11)
P1 0.0386(4) 0.0546(4) 0.0285(4) 0.0025(3) 0.0031(3) -0.0049(3)
F101 0.0479(11) 0.1067(18) 0.0708(14) -0.0294(12) 0.0116(9) -0.0001(11)
F102 0.0613(12) 0.1098(18) 0.0391(10) -0.0063(10) -0.0096(8) -0.0233(12)
F103 0.0575(13) 0.0741(15) 0.1039(19) 0.0056(12) 0.0258(12) 0.0132(10)
F104 0.0745(13) 0.0598(12) 0.0473(11) -0.0085(8) 0.0023(9) -0.0220(10)
F105 0.0761(15) 0.130(2) 0.0700(15) 0.0588(15) -0.0109(11) -0.0319(15)
F106 0.0623(11) 0.0595(11) 0.0509(11) 0.0147(8) -0.0098(8) -0.0163(9)
P2 0.056(4) 0.021(2) 0.021(2) 0.0002(14) -0.0030(18) 0.0022(19)
F201 0.027(3) 0.044(5) 0.057(6) -0.005(4) -0.001(3) 0.008(3)
F202 0.150(14) 0.057(5) 0.031(4) 0.010(3) -0.023(7) 0.004(9)
F203 0.099(9) 0.058(5) 0.084(10) 0.002(7) 0.068(8) 0.005(7)
F204 0.052(5) 0.055(5) 0.031(4) -0.001(4) 0.002(4) 0.002(4)
F205 0.082(10) 0.051(7) 0.065(7) -0.021(5) 0.019(7) 0.006(5)
F206 0.090(9) 0.041(6) 0.043(5) -0.010(4) 0.021(4) -0.005(6)
P3 0.044(3) 0.036(3) 0.028(3) -0.0005(17) 0.010(2) 0.007(2)
F301 0.096(10) 0.063(8) 0.050(6) 0.011(5) 0.033(6) -0.010(6)
F302 0.058(4) 0.048(5) 0.042(5) -0.003(3) -0.009(3) 0.009(3)
F303 0.067(6) 0.065(5) 0.084(11) -0.006(7) 0.045(6) 0.005(5)
F304 0.070(8) 0.083(7) 0.065(8) 0.010(6) -0.046(8) 0.014(6)
F305 0.070(7) 0.019(5) 0.057(6) 0.008(4) 0.000(5) 0.004(4)
F306 0.049(6) 0.036(7) 0.044(8) -0.013(5) 0.003(5) 0.020(5)
P4 0.076(7) 0.054(4) 0.066(6) -0.006(3) 0.006(5) 0.001(4)
F401 0.052(7) 0.106(9) 0.081(10) -0.032(7) 0.008(6) -0.029(6)
F402 0.115(12) 0.080(8) 0.036(5) 0.000(5) -0.011(7) -0.008(9)
F403 0.057(6) 0.102(9) 0.067(9) -0.014(7) 0.013(5) 0.015(6)
F404 0.101(13) 0.056(7) 0.054(8) -0.009(5) 0.037(7) 0.024(7)
F405 0.134(15) 0.032(5) 0.070(8) 0.004(5) 0.039(10) 0.010(7)
F406 0.094(16) 0.024(9) 0.093(15) 0.023(8) 0.004(11) -0.021(9)

loop_
_atom_type_symbol
_atom_type_description
_atom_type_scat_dispersion_real
_atom_type_scat_dispersion_imag
_atom_type_scat_source
C C 0.0181 0.0091 'International Tables Vol C Tables 4.2.6.8 and 6.1.1.4'
H H 0.0000 0.0000 'International Tables Vol C Tables 4.2.6.8 and 6.1.1.4'
F F 0.0727 0.0534 'International Tables Vol C Tables 4.2.6.8 and 6.1.1.4'
N N 0.0311 0.0180 'International Tables Vol C Tables 4.2.6.8 and 6.1.1.4'
P P 0.2955 0.4335 'International Tables Vol C Tables 4.2.6.8 and 6.1.1.4'
Ru Ru 0.0552 3.2960 'International Tables Vol C Tables 4.2.6.8 and 6.1.1.4'

loop_
_geom_angle_atom_site_label_1
_geom_angle_atom_site_label_2
_geom_angle_atom_site_label_3
_geom_angle
_geom_angle_publ_flag
N103 RU1 N102 89.61(8) y
N103 RU1 N101 97.84(8) y
N102 RU1 N101 78.88(9) y
N103 RU1 N104 78.77(8) y
N102 RU1 N104 94.84(8) y
N101 RU1 N104 172.95(8) y
N103 RU1 N109 176.15(8) y
N102 RU1 N109 91.57(8) y
N101 RU1 N109 85.99(8) y
N104 RU1 N109 97.47(8) y
N103 RU1 N105 94.05(8) y
N102 RU1 N105 175.21(8) y
N101 RU1 N105 97.53(8) y
N104 RU1 N105 88.91(8) y
N109 RU1 N105 84.98(8) y
C101 N101 C105 118.7(2) y
C101 N101 RU1 126.52(17) y
C105 N101 RU1 114.49(16) y
C110 N102 C106 118.9(2) y
C110 N102 RU1 126.33(18) y
C106 N102 RU1 114.63(17) y
C111 N103 C115 118.3(2) y
C111 N103 RU1 125.41(18) y
C115 N103 RU1 116.25(17) y
C120 N104 C116 119.0(2) y
C120 N104 RU1 125.32(17) y
C116 N104 RU1 115.53(16) y
C124 N105 C121 115.6(2) y
C124 N105 RU1 123.44(16) y
C121 N105 RU1 120.93(16) y
C124 N106 C123 117.4(2) y
C124 N107 C131 124.5(2) y
C124 N107 C125 117.1(2) y
C131 N107 C125 115.1(2) y
C131 N108 C128 121.0(3) y
C131 N108 C127 125.2(2) y
C128 N108 C127 113.1(2) y
C131 N109 C130 114.4(2) y
C131 N109 RU1 123.01(18) y
C130 N109 RU1 122.10(18) y
N101 C101 C102 122.3(3) y
N101 C101 H101 118.8 ?
C102 C101 H101 118.8 ?
C103 C102 C101 118.9(3) y
C103 C102 H102 120.5 ?
C101 C102 H102 120.5 ?
C102 C103 C104 119.3(3) y
C102 C103 H103 120.3 ?
C104 C103 H103 120.3 ?
C103 C104 C105 119.4(3) y
C103 C104 H104 120.3 ?
C105 C104 H104 120.3 ?
N101 C105 C104 121.1(2) y
N101 C105 C106 115.0(2) y
C104 C105 C106 123.9(2) y
N102 C106 C107 121.0(2) y
N102 C106 C105 114.9(2) y
C107 C106 C105 124.0(2) y
C108 C107 C106 119.3(3) y
C108 C107 H107 120.3 ?
C106 C107 H107 120.3 ?
C109 C108 C107 119.5(3) y
C109 C108 H108 120.3 ?
C107 C108 H108 120.3 ?
C108 C109 C110 119.1(3) y
C108 C109 H109 120.4 ?
C110 C109 H109 120.4 ?
N102 C110 C109 122.2(3) y
N102 C110 H110 118.9 ?
C109 C110 H110 118.9 ?
N103 C111 C112 122.4(3) y
N103 C111 H111 118.8 ?
C112 C111 H111 118.8 ?
C111 C112 C113 119.2(3) y
C111 C112 H112 120.4 ?
C113 C112 H112 120.4 ?
C114 C113 C112 119.2(3) y
C114 C113 H113 120.4 ?
C112 C113 H113 120.4 ?
C113 C114 C115 119.2(3) y
C113 C114 H114 120.4 ?
C115 C114 H114 120.4 ?
N103 C115 C114 121.6(2) y
N103 C115 C116 114.3(2) y
C114 C115 C116 124.1(2) y
N104 C116 C117 121.4(2) y
N104 C116 C115 114.6(2) y
C117 C116 C115 124.0(2) y
C116 C117 C118 118.8(3) y
C116 C117 H117 120.6 ?
C118 C117 H117 120.6 ?
C119 C118 C117 119.5(2) y
C119 C118 H118 120.2 ?
C117 C118 H118 120.2 ?
C118 C119 C120 119.2(3) y
C118 C119 H119 120.4 ?
C120 C119 H119 120.4 ?
N104 C120 C119 121.9(3) y
N104 C120 H120 119.1 ?
C119 C120 H120 119.1 ?
N105 C121 C122 122.4(2) y
N105 C121 H121 118.8 ?
C122 C121 H121 118.8 ?
C123 C122 C121 116.8(3) y
C123 C122 H122 121.6 ?
C121 C122 H122 121.6 ?
N106 C123 C122 122.2(2) y
N106 C123 H123 118.9 ?
C122 C123 H123 118.9 ?
N106 C124 N105 125.0(2) y
N106 C124 N107 115.8(2) y
N105 C124 N107 119.0(2) y
N107 C125 C126 108.1(2) y
N107 C125 H12A 110.1 ?
C126 C125 H12A 110.1 ?
N107 C125 H12B 110.1 ?
C126 C125 H12B 110.1 ?
H12A C125 H12B 108.4 ?
C125 C126 C127 105.9(3) y
C125 C126 H12C 110.6 ?
C127 C126 H12C 110.6 ?
C125 C126 H12D 110.6 ?
C127 C126 H12D 110.6 ?
H12C C126 H12D 108.7 ?
N108 C127 C126 113.0(3) y
N108 C127 H12E 109.0 ?
C126 C127 H12E 109.0 ?
N108 C127 H12F 109.0 ?
C126 C127 H12F 109.0 ?
H12E C127 H12F 107.8 ?
N108 C128 C129 111.4(2) y
N108 C128 H12G 109.4 ?
C129 C128 H12G 109.4 ?
N108 C128 H12H 109.4 ?
C129 C128 H12H 109.4 ?
H12G C128 H12H 108.0 ?
C128 C129 C130 107.8(3) y
C128 C129 H12I 110.1 ?
C130 C129 H12I 110.1 ?
C128 C129 H12J 110.1 ?
C130 C129 H12J 110.1 ?
H12I C129 H12J 108.5 ?
N109 C130 C129 109.9(2) y
N109 C130 H13A 109.7 ?
C129 C130 H13A 109.7 ?
N109 C130 H13B 109.7 ?
C129 C130 H13B 109.7 ?
H13A C130 H13B 108.2 ?
N109 C131 N108 125.1(2) y
N109 C131 N107 120.5(2) y
N108 C131 N107 114.3(2) y
F103 P1 F106 90.01(12) y
F103 P1 F104 91.72(13) y
F106 P1 F104 90.45(10) y
F103 P1 F105 90.98(14) y
F106 P1 F105 178.98(15) y
F104 P1 F105 89.74(12) y
F103 P1 F102 89.58(13) y
F106 P1 F102 89.52(11) y
F104 P1 F102 178.70(13) y
F105 P1 F102 90.28(13) y
F103 P1 F101 179.46(14) y
F106 P1 F101 89.50(12) y
F104 P1 F101 88.51(11) y
F105 P1 F101 89.50(15) y
F102 P1 F101 90.19(12) y
F203 P2 F202 91.3(7) y
F203 P2 F205 92.2(8) y
F202 P2 F205 90.3(7) y
F203 P2 F204 90.4(8) y
F202 P2 F204 178.2(9) y
F205 P2 F204 89.4(7) y
F203 P2 F206 89.6(8) y
F202 P2 F206 90.4(8) y
F205 P2 F206 178.1(9) y
F204 P2 F206 89.9(8) y
F203 P2 F201 178.1(8) y
F202 P2 F201 90.1(7) y
F205 P2 F201 89.1(7) y
F204 P2 F201 88.2(7) y
F206 P2 F201 89.1(7) y
F303 P3 F305 92.5(9) y
F303 P3 F304 91.8(9) y
F305 P3 F304 90.8(9) y
F303 P3 F302 92.6(8) y
F305 P3 F302 89.9(8) y
F304 P3 F302 175.5(9) y
F303 P3 F306 89.7(9) y
F305 P3 F306 177.7(10) y
F304 P3 F306 89.8(9) y
F302 P3 F306 89.4(8) y
F303 P3 F301 177.8(11) y
F305 P3 F301 89.1(8) y
F304 P3 F301 86.8(8) y
F302 P3 F301 88.8(8) y
F306 P3 F301 88.7(8) y
F403 P4 F405 90.4(9) y
F403 P4 F404 89.6(10) y
F405 P4 F404 93.0(10) y
F403 P4 F406 90.1(10) y
F405 P4 F406 177.3(13) y
F404 P4 F406 89.6(11) y
F403 P4 F401 179.2(10) y
F405 P4 F401 89.8(9) y
F404 P4 F401 89.6(9) y
F406 P4 F401 89.8(10) y
F403 P4 F402 90.0(8) y
F405 P4 F402 88.5(9) y
F404 P4 F402 178.4(11) y
F406 P4 F402 88.9(11) y
F401 P4 F402 90.8(9) y

loop_
_geom_bond_atom_site_label_1
_geom_bond_atom_site_label_2
_geom_bond_distance
_geom_bond_publ_flag
Ru1 N103 2.051(2) y
Ru1 N102 2.060(2) y
Ru1 N101 2.0663(19) y
Ru1 N104 2.0665(19) y
Ru1 N109 2.087(2) y
Ru1 N105 2.0900(19) y
N101 C101 1.344(3) y
N101 C105 1.360(3) y
N102 C110 1.347(3) y
N102 C106 1.365(3) y
N103 C111 1.353(3) y
N103 C115 1.364(3) y
N104 C120 1.346(3) y
N104 C116 1.358(3) y
N105 C124 1.351(3) y
N105 C121 1.362(3) y
N106 C124 1.331(3) y
N106 C123 1.343(4) y
N107 C124 1.392(3) y
N107 C131 1.408(3) y
N107 C125 1.486(3) y
N108 C131 1.352(4) y
N108 C128 1.463(4) y
N108 C127 1.475(4) y
N109 C131 1.314(4) y
N109 C130 1.466(3) y
C101 C102 1.382(4) y
C101 H101 0.9500 ?
C102 C103 1.379(4) y
C102 H102 0.9500 ?
C103 C104 1.381(4) y
C103 H103 0.9500 ?
C104 C105 1.388(4) y
C104 H104 0.9500 ?
C105 C106 1.472(3) y
C106 C107 1.392(4) y
C107 C108 1.385(4) y
C107 H107 0.9500 ?
C108 C109 1.378(4) y
C108 H108 0.9500 ?
C109 C110 1.385(4) y
C109 H109 0.9500 ?
C110 H110 0.9500 ?
C111 C112 1.373(4) y
C111 H111 0.9500 ?
C112 C113 1.387(4) y
C112 H112 0.9500 ?
C113 C114 1.385(4) y
C113 H113 0.9500 ?
C114 C115 1.385(4) y
C114 H114 0.9500 ?
C115 C116 1.483(3) y
C116 C117 1.389(3) y
C117 C118 1.389(4) y
C117 H117 0.9500 ?
C118 C119 1.375(4) y
C118 H118 0.9500 ?
C119 C120 1.382(3) y
C119 H119 0.9500 ?
C120 H120 0.9500 ?
C121 C122 1.376(4) y
C121 H121 0.9500 ?
C122 C123 1.374(4) y
C122 H122 0.9500 ?
C123 H123 0.9500 ?
C125 C126 1.506(4) y
C125 H12a 0.9900 ?
C125 H12b 0.9900 ?
C126 C127 1.531(4) y
C126 H12c 0.9900 ?
C126 H12d 0.9900 ?
C127 H12e 0.9900 ?
C127 H12f 0.9900 ?
C128 C129 1.503(5) y
C128 H12g 0.9900 ?
C128 H12h 0.9900 ?
C129 C130 1.509(4) y
C129 H12i 0.9900 ?
C129 H12j 0.9900 ?
C130 H13a 0.9900 ?
C130 H13b 0.9900 ?
P1 F103 1.576(2) y
P1 F106 1.5889(18) y
P1 F104 1.5925(18) y
P1 F105 1.596(2) y
P1 F102 1.5999(19) y
P1 F101 1.602(2) y
P2 F203 1.573(9) y
P2 F202 1.594(8) y
P2 F205 1.594(8) y
P2 F204 1.595(9) y
P2 F206 1.599(9) y
P2 F201 1.621(8) y
P3 F303 1.570(10) y
P3 F305 1.591(9) y
P3 F304 1.592(10) y
P3 F302 1.597(10) y
P3 F306 1.600(10) y
P3 F301 1.613(10) y
P4 F403 1.579(11) y
P4 F405 1.591(11) y
P4 F404 1.594(12) y
P4 F406 1.599(11) y
P4 F401 1.601(11) y
P4 F402 1.605(11) y

loop_
_geom_torsion_atom_site_label_1
_geom_torsion_atom_site_label_2
_geom_torsion_atom_site_label_3
_geom_torsion_atom_site_label_4
_geom_torsion
_geom_torsion_publ_flag
N103 RU1 N101 C101 -85.1(2) y
N102 RU1 N101 C101 -173.1(2) y
N104 RU1 N101 C101 -145.9(6) y
N109 RU1 N101 C101 94.5(2) y
N105 RU1 N101 C101 10.1(2) y
N103 RU1 N101 C105 100.88(17) y
N102 RU1 N101 C105 12.83(17) y
N104 RU1 N101 C105 40.1(7) y
N109 RU1 N101 C105 -79.56(17) y
N105 RU1 N101 C105 -163.94(17) y
N103 RU1 N102 C110 74.7(2) y
N101 RU1 N102 C110 172.8(2) y
N104 RU1 N102 C110 -4.0(2) y
N109 RU1 N102 C110 -101.6(2) y
N105 RU1 N102 C110 -145.3(8) y
N103 RU1 N102 C106 -110.26(18) y
N101 RU1 N102 C106 -12.19(16) y
N104 RU1 N102 C106 171.04(17) y
N109 RU1 N102 C106 73.41(17) y
N105 RU1 N102 C106 29.7(9) y
N102 RU1 N103 C111 89.1(2) y
N101 RU1 N103 C111 10.4(2) y
N104 RU1 N103 C111 -175.9(2) y
N109 RU1 N103 C111 -163.1(11) y
N105 RU1 N103 C111 -87.8(2) y
N102 RU1 N103 C115 -92.37(18) y
N101 RU1 N103 C115 -171.09(17) y
N104 RU1 N103 C115 2.64(17) y
N109 RU1 N103 C115 15.5(12) y
N105 RU1 N103 C115 90.72(18) y
N103 RU1 N104 C120 178.8(2) y
N102 RU1 N104 C120 -92.5(2) y
N101 RU1 N104 C120 -119.3(6) y
N109 RU1 N104 C120 -0.3(2) y
N105 RU1 N104 C120 84.5(2) y
N103 RU1 N104 C116 -6.27(17) y
N102 RU1 N104 C116 82.38(18) y
N101 RU1 N104 C116 55.6(7) y
N109 RU1 N104 C116 174.60(17) y
N105 RU1 N104 C116 -100.62(17) y
N103 RU1 N105 C124 149.50(18) y
N102 RU1 N105 C124 9.7(10) y
N101 RU1 N105 C124 51.04(19) y
N104 RU1 N105 C124 -131.83(19) y
N109 RU1 N105 C124 -34.24(18) y
N103 RU1 N105 C121 -28.91(19) y
N102 RU1 N105 C121 -168.7(8) y
N101 RU1 N105 C121 -127.38(18) y
N104 RU1 N105 C121 49.75(18) y
N109 RU1 N105 C121 147.35(18) y
N103 RU1 N109 C131 113.2(11) y
N102 RU1 N109 C131 -139.1(2) y
N101 RU1 N109 C131 -60.3(2) y
N104 RU1 N109 C131 125.8(2) y
N105 RU1 N109 C131 37.61(19) y
N103 RU1 N109 C130 -75.6(12) y
N102 RU1 N109 C130 32.14(19) y
N101 RU1 N109 C130 110.88(19) y
N104 RU1 N109 C130 -62.95(19) y
N105 RU1 N109 C130 -151.18(19) y
C105 N101 C101 C102 3.6(4) y
RU1 N101 C101 C102 -170.3(2) y
N101 C101 C102 C103 -0.4(4) y
C101 C102 C103 C104 -3.0(5) y
C102 C103 C104 C105 3.2(4) y
C101 N101 C105 C104 -3.3(4) y
RU1 N101 C105 C104 171.2(2) y
C101 N101 C105 C106 174.0(2) y
RU1 N101 C105 C106 -11.5(3) y
C103 C104 C105 N101 0.0(4) y
C103 C104 C105 C106 -177.1(2) y
C110 N102 C106 C107 2.6(4) y
RU1 N102 C106 C107 -172.85(19) y
C110 N102 C106 C105 -174.8(2) y
RU1 N102 C106 C105 9.8(3) y
N101 C105 C106 N102 1.1(3) y
C104 C105 C106 N102 178.4(2) y
N101 C105 C106 C107 -176.1(2) y
C104 C105 C106 C107 1.1(4) y
N102 C106 C107 C108 -0.6(4) y
C105 C106 C107 C108 176.5(2) y
C106 C107 C108 C109 -1.2(4) y
C107 C108 C109 C110 1.1(4) y
C106 N102 C110 C109 -2.7(4) y
RU1 N102 C110 C109 172.2(2) y
C108 C109 C110 N102 0.8(4) y
C115 N103 C111 C112 -2.0(4) y
RU1 N103 C111 C112 176.5(2) y
N103 C111 C112 C113 0.3(5) y
C111 C112 C113 C114 1.4(5) y
C112 C113 C114 C115 -1.4(5) y
C111 N103 C115 C114 2.1(4) y
RU1 N103 C115 C114 -176.6(2) y
C111 N103 C115 C116 179.7(2) y
RU1 N103 C115 C116 1.0(3) y
C113 C114 C115 N103 -0.4(4) y
C113 C114 C115 C116 -177.8(3) y
C120 N104 C116 C117 4.8(4) y
RU1 N104 C116 C117 -170.5(2) y
C120 N104 C116 C115 -176.1(2) y
RU1 N104 C116 C115 8.6(3) y
N103 C115 C116 N104 -6.4(3) y
C114 C115 C116 N104 171.2(2) y
N103 C115 C116 C117 172.7(2) y
C114 C115 C116 C117 -9.7(4) y
N104 C116 C117 C118 -0.9(4) y
C115 C116 C117 C118 -179.9(2) y
C116 C117 C118 C119 -2.7(4) y
C117 C118 C119 C120 2.3(4) y
C116 N104 C120 C119 -5.2(4) y
RU1 N104 C120 C119 169.5(2) y
C118 C119 C120 N104 1.7(4) y
C124 N105 C121 C122 -7.1(3) y
RU1 N105 C121 C122 171.48(19) y
N105 C121 C122 C123 0.8(4) y
C124 N106 C123 C122 -3.1(4) y
C121 C122 C123 N106 4.6(4) y
C123 N106 C124 N105 -4.0(4) y
C123 N106 C124 N107 -178.8(2) y
C121 N105 C124 N106 8.9(3) y
RU1 N105 C124 N106 -169.61(18) y
C121 N105 C124 N107 -176.4(2) y
RU1 N105 C124 N107 5.1(3) y
C131 N107 C124 N106 -143.4(2) y
C125 N107 C124 N106 15.1(3) y
C131 N107 C124 N105 41.4(3) y
C125 N107 C124 N105 -160.1(2) y
C124 N107 C125 C126 -100.4(3) y
C131 N107 C125 C126 60.0(3) y
N107 C125 C126 C127 -64.4(3) y
C131 N108 C127 C126 17.3(5) y
C128 N108 C127 C126 -172.7(3) y
C125 C126 C127 N108 28.8(4) y
C131 N108 C128 C129 -8.8(5) y
C127 N108 C128 C129 -179.2(3) y
N108 C128 C129 C130 44.1(4) y
C131 N109 C130 C129 45.3(3) y
RU1 N109 C130 C129 -126.6(2) y
C128 C129 C130 N109 -63.4(3) y
C130 N109 C131 N108 -7.4(4) y
RU1 N109 C131 N108 164.4(2) y
C130 N109 C131 N107 176.5(2) y
RU1 N109 C131 N107 -11.7(3) y
C128 N108 C131 N109 -12.0(4) y
C127 N108 C131 N109 157.3(3) y
C128 N108 C131 N107 164.4(3) y
C127 N108 C131 N107 -26.4(4) y
C124 N107 C131 N109 -38.1(4) y
C125 N107 C131 N109 163.0(2) y
C124 N107 C131 N108 145.3(2) y
C125 N107 C131 N108 -13.5(3) y
